data_4035695
loop_
_publ_author_name
'Wang, Qiang'
'Jin, Jia-Ni'
'Chen, Xi'
'Wang, Xin-Gang'
'Zhang, Bo-Sheng'
'Ma, Jun-Wei'
'Liang, Yong-Min'

_publ_section_title
;
 Synthesis of Difluoroalkyl Unsaturated \b-Amino Acid Derivatives
 Exclusively through Alkyne Difunctionalization.
;
_journal_issue 23
_journal_name_full 'The Journal of organic chemistry'
_journal_page_first 14626
_journal_page_last 14636
_journal_paper_doi 10.1021/acs.joc.8b02440
_journal_volume 83
_journal_year 2018
_chemical_formula_moiety 'C12 H17 F2 N O5'
_chemical_formula_sum 'C12 H17 F2 N O5'
_chemical_formula_weight 293.26
_space_group_crystal_system triclinic
_space_group_IT_number 2
_space_group_name_Hall '-P 1'
_space_group_name_H-M_alt 'P -1'
_atom_sites_solution_hydrogens geom
_atom_sites_solution_primary iterative
_audit_creation_date 2018-03-05
_audit_creation_method
;
Olex2 1.2
(compiled 2017.03.28 svn.r3405 for OlexSys, GUI svn.r5337)
;
_cell_angle_alpha 74.167(8)
_cell_angle_beta 81.776(9)
_cell_angle_gamma 84.811(9)
_cell_formula_units_Z 2
_cell_length_a 5.3680(6)
_cell_length_b 8.8589(9)
_cell_length_c 15.7536(14)
_cell_measurement_reflns_used 1233
_cell_measurement_temperature 293(2)
_cell_measurement_theta_max 69.2910
_cell_measurement_theta_min 5.2030
_cell_volume 712.28(13)
_computing_cell_refinement 'CrysAlisPro 1.171.38.41 (Rigaku OD, 2015)'
_computing_data_collection 'CrysAlisPro 1.171.38.41 (Rigaku OD, 2015)'
_computing_data_reduction 'CrysAlisPro 1.171.38.41 (Rigaku OD, 2015)'
_computing_molecular_graphics 'Olex2 (Dolomanov et al., 2009)'
_computing_publication_material 'Olex2 (Dolomanov et al., 2009)'
_computing_structure_refinement 'ShelXL (Sheldrick, 2015)'
_computing_structure_solution
;
Superflip (Palatinus & Chapuis, 2007;Palatinus & van der Lee, 2008;
Palatinus et al., 2012)
;
_diffrn_ambient_temperature 293(2)
_diffrn_detector 'CCD plate'
_diffrn_detector_area_resol_mean 16.0733
_diffrn_detector_type Eos
_diffrn_measured_fraction_theta_full 0.989
_diffrn_measured_fraction_theta_max 0.965
_diffrn_measurement_details
;
List of Runs (angles in degrees, time in seconds):

  # Type    Start    End  Width  t~exp~   \w     \q     \k     \f   Frames
--------------------------------------------------------------------------
  1  \w    -17.00  80.00   1.00    1.00    --   54.00 -38.00 150.00   97
  2  \w     76.00 113.00   1.00    1.00    --  108.00-111.00 120.00   37
  3  \w    103.00 130.00   1.00    1.00    --  108.00 -91.00  60.00   27
  4  \w     63.00 129.00   1.00    1.00    --  108.00 -50.00 -60.00   66
  5  \w     66.00 116.00   1.00    1.00    --  108.00-111.00 -30.00   50
  6  \w     67.00 132.00   1.00    1.00    --  108.00 -38.00   0.00   65
  7  \w     95.00 170.00   1.00    1.00    --  108.00  63.00 -60.00   75
  8  \w    146.00 173.00   1.00    1.00    --  108.00 111.00-120.00   27
  9  \w    113.00 140.00   1.00    1.00    --  108.00 111.00-120.00   27
 10  \w     41.00 111.00   1.00    1.00    --   54.00  57.00  90.00   70
 11  \w    108.00 177.00   1.00    1.00    --  108.00 111.00 120.00   69
 12  \w     59.00 128.00   1.00    1.00    --  108.00 -50.00 120.00   69
 13  \w     52.00  85.00   1.00    1.00    --  108.00 -91.00  60.00   33
 14  \w     42.00  69.00   1.00    1.00    --  108.00 -63.00 120.00   27
 15  \w     43.00 177.00   1.00    1.00    --  108.00   0.00  90.00  134
 16  \w     59.00 109.00   1.00    1.00    --  108.00-111.00-120.00   50
 17  \w     42.00 130.00   1.00    1.00    --  108.00 -50.00-150.00   88
 18  \w     24.00 123.00   1.00    1.00    --   54.00  77.00 -60.00   99
 19  \w      6.00  65.00   1.00    1.00    --   54.00 -57.00 -30.00   59
 20  \w      1.00  54.00   1.00    1.00    --    0.00  57.00   0.00   53
 21  \w    -26.00  13.00   1.00    1.00    --    0.00 -57.00-150.00   39
 22  \w    -62.00 -35.00   1.00    1.00    --    0.00 -57.00-150.00   27
 23  \w     29.00 109.00   1.00    1.00    --   54.00-125.00 150.00   80
;
_diffrn_measurement_device 'four-circle diffractometer'
_diffrn_measurement_device_type 'SuperNova, Dual, Cu at zero, Eos'
_diffrn_measurement_method '\w scans'
_diffrn_orient_matrix_type 'CrysAlisPro convention (1999,Acta A55,543-557)'
_diffrn_orient_matrix_UB_11 0.0234550000
_diffrn_orient_matrix_UB_12 0.1190424000
_diffrn_orient_matrix_UB_13 0.0533786000
_diffrn_orient_matrix_UB_21 0.0522074000
_diffrn_orient_matrix_UB_22 0.1292562000
_diffrn_orient_matrix_UB_23 -0.0874150000
_diffrn_orient_matrix_UB_31 -0.2846989000
_diffrn_orient_matrix_UB_32 0.0434812000
_diffrn_orient_matrix_UB_33 0.0012758000
_diffrn_radiation_monochromator mirror
_diffrn_radiation_probe x-ray
_diffrn_radiation_type CuK\a
_diffrn_radiation_wavelength 1.54184
_diffrn_reflns_av_R_equivalents 0.0236
_diffrn_reflns_av_unetI/netI 0.0345
_diffrn_reflns_Laue_measured_fraction_full 0.989
_diffrn_reflns_Laue_measured_fraction_max 0.965
_diffrn_reflns_limit_h_max 4
_diffrn_reflns_limit_h_min -6
_diffrn_reflns_limit_k_max 10
_diffrn_reflns_limit_k_min -10
_diffrn_reflns_limit_l_max 18
_diffrn_reflns_limit_l_min -19
_diffrn_reflns_number 4165
_diffrn_reflns_point_group_measured_fraction_full 0.989
_diffrn_reflns_point_group_measured_fraction_max 0.965
_diffrn_reflns_theta_full 67.684
_diffrn_reflns_theta_max 69.963
_diffrn_reflns_theta_min 5.254
_diffrn_source 'micro-focus sealed X-ray tube'
_diffrn_source_type 'SuperNova (Cu) X-ray Source'
_exptl_absorpt_coefficient_mu 1.061
_exptl_absorpt_correction_T_max 1.00000
_exptl_absorpt_correction_T_min 0.78078
_exptl_absorpt_correction_type multi-scan
_exptl_absorpt_process_details
;
CrysAlisPro 1.171.38.41 (Rigaku Oxford Diffraction, 2015)
Empirical absorption correction using spherical harmonics,
 implemented in SCALE3 ABSPACK scaling algorithm.
;
_exptl_crystal_colour 'clear light colourless'
_exptl_crystal_colour_lustre clear
_exptl_crystal_colour_modifier light
_exptl_crystal_colour_primary colourless
_exptl_crystal_density_diffrn 1.367
_exptl_crystal_description block
_exptl_crystal_F_000 308
_exptl_crystal_size_max 0.22
_exptl_crystal_size_mid 0.17
_exptl_crystal_size_min 0.14
_refine_diff_density_max 0.690
_refine_diff_density_min -0.385
_refine_diff_density_rms 0.067
_refine_ls_extinction_method none
_refine_ls_goodness_of_fit_ref 1.084
_refine_ls_hydrogen_treatment constr
_refine_ls_matrix_type full
_refine_ls_number_parameters 184
_refine_ls_number_reflns 2617
_refine_ls_number_restraints 24
_refine_ls_restrained_S_all 1.121
_refine_ls_R_factor_all 0.0921
_refine_ls_R_factor_gt 0.0760
_refine_ls_shift/su_max 0.000
_refine_ls_shift/su_mean 0.000
_refine_ls_structure_factor_coef Fsqd
_refine_ls_weighting_details 'w=1/[\s^2^(Fo^2^)+(0.1569P)^2^+0.1789P] where P=(Fo^2^+2Fc^2^)/3'
_refine_ls_weighting_scheme calc
_refine_ls_wR_factor_gt 0.2293
_refine_ls_wR_factor_ref 0.2588
_reflns_Friedel_coverage 0.000
_reflns_number_gt 1948
_reflns_number_total 2617
_reflns_threshold_expression 'I > 2\s(I)'
_cod_data_source_file jo8b02440_si_002.cif
_cod_data_source_block liangym_0305
_cod_original_cell_volume 712.29(13)
_cod_database_code 4035695
_shelx_shelxl_version_number 2014/7
_shelx_space_group_comment
;
The symmetry employed for this shelxl refinement is uniquely defined
by the following loop, which should always be used as a source of
symmetry information in preference to the above space-group names.
They are only intended as comments.
;
_reflns_odcompleteness_completeness 99.06
_reflns_odcompleteness_iscentric 1
_reflns_odcompleteness_theta 66.97
_olex2_refinement_description
;
1. Fixed Uiso
 At 1.2 times of:
  All C(H) groups, All C(H,H) groups, All N(H) groups
 At 1.5 times of:
  All C(H,H,H) groups, All O(H) groups
2. Uiso/Uaniso restraints and constraints
Uanis(C11) \\sim Ueq, Uanis(C12) \\sim Ueq, Uanis(O4) \\sim Ueq, Uanis(O5)
\\sim Ueq: with sigma of 0.01 and sigma for terminal atoms of 0.02
3.a Secondary CH2 refined with riding coordinates:
 C2(H2A,H2B), C3(H3A,H3B), C8(H8A,H8B), C11(H11A,H11B)
3.b Aromatic/amide H refined with riding coordinates:
 N1(H1), C5(H5)
3.c Idealised Me refined as rotating group:
 C1(H1A,H1B,H1C), C12(H12A,H12B,H12C)
3.d Idealised tetrahedral OH refined as rotating group:
 O3(H3)
;
_olex2_date_sample_data_collection 2018-03-05
_olex2_submission_special_instructions 'No special instructions were received'
_oxdiff_exptl_absorpt_empirical_details
;
Empirical correction (ABSPACK) includes:
- Absorption correction using spherical harmonics
- Frame scaling
;
_oxdiff_exptl_absorpt_empirical_full_max 1.815
_oxdiff_exptl_absorpt_empirical_full_min 0.719

loop_
_space_group_symop_operation_xyz
'x, y, z'
'-x, -y, -z'

loop_
_atom_site_label
_atom_site_type_symbol
_atom_site_fract_x
_atom_site_fract_y
_atom_site_fract_z
_atom_site_U_iso_or_equiv
_atom_site_adp_type
_atom_site_occupancy
_atom_site_site_symmetry_order
_atom_site_calc_flag
_atom_site_refinement_flags_posn
_atom_site_refinement_flags_adp
F1 F 0.1004(5) 0.4979(2) 0.79574(15) 0.0827(7) Uani 1 1 d . .
F2 F 0.3818(4) 0.3215(3) 0.77044(15) 0.0808(7) Uani 1 1 d . .
O1 O 0.5083(4) 0.0471(3) 1.10802(16) 0.0634(7) Uani 1 1 d . .
O2 O -0.2485(4) 0.3975(2) 1.03999(13) 0.0490(6) Uani 1 1 d . .
O3 O -0.3808(4) 0.4188(3) 0.90909(13) 0.0547(6) Uani 1 1 d . .
H3 H -0.5045 0.4619 0.9315 0.082 Uiso 1 1 calc GR .
O4 O 0.0067(11) 0.5107(5) 0.6390(3) 0.1454(19) Uani 1 1 d . U
O5 O 0.0320(8) 0.2513(4) 0.66584(19) 0.1055(12) Uani 1 1 d . U
N1 N 0.1604(4) 0.2066(3) 1.07905(15) 0.0465(6) Uani 1 1 d . .
H1 H 0.0461 0.2671 1.0990 0.056 Uiso 1 1 calc R .
C1 C 0.5200(12) 0.1808(8) 1.3528(3) 0.1116(18) Uani 1 1 d . .
H1A H 0.4266 0.2796 1.3490 0.167 Uiso 1 1 calc GR .
H1B H 0.6834 0.1868 1.3693 0.167 Uiso 1 1 calc GR .
H1C H 0.4313 0.0994 1.3968 0.167 Uiso 1 1 calc GR .
C2 C 0.5496(8) 0.1437(7) 1.2631(3) 0.0897(14) Uani 1 1 d . .
H2A H 0.6754 0.2096 1.2232 0.108 Uiso 1 1 calc R .
H2B H 0.6122 0.0353 1.2706 0.108 Uiso 1 1 calc R .
C3 C 0.3152(7) 0.1672(5) 1.2210(2) 0.0644(9) Uani 1 1 d . .
H3A H 0.2516 0.2753 1.2142 0.077 Uiso 1 1 calc R .
H3B H 0.1901 0.1004 1.2607 0.077 Uiso 1 1 calc R .
C4 C 0.3432(5) 0.1329(3) 1.13243(19) 0.0471(7) Uani 1 1 d . .
C5 C 0.1527(5) 0.1881(3) 0.99657(18) 0.0419(6) Uani 1 1 d . .
H5 H 0.2766 0.1213 0.9764 0.050 Uiso 1 1 calc R .
C6 C -0.0193(5) 0.2584(3) 0.94136(18) 0.0413(6) Uani 1 1 d . .
C7 C -0.2232(5) 0.3636(3) 0.96790(17) 0.0403(6) Uani 1 1 d . .
C8 C -0.0056(5) 0.2306(3) 0.85072(19) 0.0472(7) Uani 1 1 d . .
H8A H -0.1755 0.2263 0.8376 0.057 Uiso 1 1 calc R .
H8B H 0.0812 0.1294 0.8516 0.057 Uiso 1 1 calc R .
C9 C 0.1287(6) 0.3557(4) 0.7772(2) 0.0553(8) Uani 1 1 d . .
C10 C 0.0528(9) 0.3835(5) 0.6854(3) 0.0804(12) Uani 1 1 d . .
C11 C -0.0174(17) 0.2561(11) 0.5745(4) 0.141(2) Uani 1 1 d . U
H11A H 0.0670 0.3425 0.5316 0.169 Uiso 1 1 calc R .
H11B H 0.0476 0.1591 0.5601 0.169 Uiso 1 1 calc R .
C12 C -0.265(2) 0.2746(14) 0.5706(6) 0.196(4) Uani 1 1 d . U
H12A H -0.3004 0.2566 0.5163 0.294 Uiso 1 1 calc GR .
H12B H -0.3217 0.3797 0.5724 0.294 Uiso 1 1 calc GR .
H12C H -0.3499 0.2010 0.6203 0.294 Uiso 1 1 calc GR .

loop_
_atom_site_aniso_label
_atom_site_aniso_U_11
_atom_site_aniso_U_22
_atom_site_aniso_U_33
_atom_site_aniso_U_23
_atom_site_aniso_U_13
_atom_site_aniso_U_12
F1 0.1187(19) 0.0505(11) 0.0741(14) -0.0173(10) 0.0078(12) -0.0081(11)
F2 0.0579(12) 0.1079(18) 0.0723(14) -0.0196(12) -0.0044(10) -0.0014(11)
O1 0.0636(13) 0.0611(14) 0.0710(14) -0.0300(11) -0.0248(11) 0.0330(11)
O2 0.0498(11) 0.0493(11) 0.0490(11) -0.0188(9) -0.0114(8) 0.0182(9)
O3 0.0503(11) 0.0640(13) 0.0540(12) -0.0252(10) -0.0191(9) 0.0241(10)
O4 0.234(5) 0.096(3) 0.101(3) 0.015(2) -0.083(3) -0.016(3)
O5 0.175(3) 0.093(2) 0.0603(16) -0.0295(15) -0.0388(19) -0.001(2)
N1 0.0478(12) 0.0435(13) 0.0454(12) -0.0121(10) -0.0087(9) 0.0174(10)
C1 0.140(5) 0.132(4) 0.079(3) -0.046(3) -0.041(3) 0.006(4)
C2 0.080(3) 0.129(4) 0.071(2) -0.043(3) -0.026(2) 0.015(3)
C3 0.071(2) 0.071(2) 0.0514(18) -0.0196(15) -0.0173(15) 0.0230(17)
C4 0.0490(14) 0.0390(14) 0.0497(15) -0.0082(11) -0.0099(11) 0.0123(11)
C5 0.0451(13) 0.0331(13) 0.0470(14) -0.0129(10) -0.0072(11) 0.0100(10)
C6 0.0432(13) 0.0349(13) 0.0458(14) -0.0127(10) -0.0072(10) 0.0066(10)
C7 0.0404(13) 0.0362(13) 0.0436(14) -0.0108(10) -0.0080(10) 0.0077(10)
C8 0.0513(15) 0.0422(14) 0.0511(15) -0.0201(12) -0.0107(12) 0.0125(11)
C9 0.0620(17) 0.0539(17) 0.0511(17) -0.0178(13) -0.0106(13) 0.0091(14)
C10 0.105(3) 0.075(3) 0.056(2) -0.0015(19) -0.024(2) -0.006(2)
C11 0.165(6) 0.179(6) 0.083(3) -0.028(4) -0.044(4) -0.014(5)
C12 0.211(10) 0.245(11) 0.134(7) -0.040(7) -0.023(7) -0.055(8)

loop_
_atom_type_symbol
_atom_type_description
_atom_type_scat_dispersion_real
_atom_type_scat_dispersion_imag
_atom_type_scat_source
C C 0.0181 0.0091 'International Tables Vol C Tables 4.2.6.8 and 6.1.1.4'
H H 0.0000 0.0000 'International Tables Vol C Tables 4.2.6.8 and 6.1.1.4'
F F 0.0727 0.0534 'International Tables Vol C Tables 4.2.6.8 and 6.1.1.4'
N N 0.0311 0.0180 'International Tables Vol C Tables 4.2.6.8 and 6.1.1.4'
O O 0.0492 0.0322 'International Tables Vol C Tables 4.2.6.8 and 6.1.1.4'

loop_
_geom_angle_atom_site_label_1
_geom_angle_atom_site_label_2
_geom_angle_atom_site_label_3
_geom_angle
C7 O3 H3 109.5
C10 O5 C11 118.9(5)
C4 N1 H1 118.4
C5 N1 H1 118.4
C5 N1 C4 123.2(2)
H1A C1 H1B 109.5
H1A C1 H1C 109.5
H1B C1 H1C 109.5
C2 C1 H1A 109.5
C2 C1 H1B 109.5
C2 C1 H1C 109.5
C1 C2 H2A 108.7
C1 C2 H2B 108.7
H2A C2 H2B 107.6
C3 C2 C1 114.4(4)
C3 C2 H2A 108.7
C3 C2 H2B 108.7
C2 C3 H3A 108.6
C2 C3 H3B 108.6
C2 C3 C4 114.7(3)
H3A C3 H3B 107.6
C4 C3 H3A 108.6
C4 C3 H3B 108.6
O1 C4 N1 121.4(3)
O1 C4 C3 123.9(3)
N1 C4 C3 114.7(2)
N1 C5 H5 117.2
C6 C5 N1 125.7(2)
C6 C5 H5 117.2
C5 C6 C7 121.0(2)
C5 C6 C8 120.8(2)
C7 C6 C8 118.2(2)
O2 C7 O3 122.2(2)
O2 C7 C6 123.5(2)
O3 C7 C6 114.3(2)
C6 C8 H8A 108.8
C6 C8 H8B 108.8
C6 C8 C9 113.6(2)
H8A C8 H8B 107.7
C9 C8 H8A 108.8
C9 C8 H8B 108.8
F1 C9 F2 104.4(3)
F1 C9 C8 111.7(2)
F1 C9 C10 106.0(3)
F2 C9 C8 110.2(2)
F2 C9 C10 106.9(3)
C10 C9 C8 116.9(3)
O4 C10 O5 124.9(4)
O4 C10 C9 123.4(4)
O5 C10 C9 111.6(3)
O5 C11 H11A 109.9
O5 C11 H11B 109.9
H11A C11 H11B 108.3
C12 C11 O5 109.1(8)
C12 C11 H11A 109.9
C12 C11 H11B 109.9
C11 C12 H12A 109.5
C11 C12 H12B 109.5
C11 C12 H12C 109.5
H12A C12 H12B 109.5
H12A C12 H12C 109.5
H12B C12 H12C 109.5

loop_
_geom_bond_atom_site_label_1
_geom_bond_atom_site_label_2
_geom_bond_distance
F1 C9 1.360(4)
F2 C9 1.360(4)
O1 C4 1.205(3)
O2 C7 1.238(3)
O3 H3 0.8200
O3 C7 1.310(3)
O4 C10 1.191(5)
O5 C10 1.307(5)
O5 C11 1.489(6)
N1 H1 0.8600
N1 C4 1.385(3)
N1 C5 1.360(4)
C1 H1A 0.9600
C1 H1B 0.9600
C1 H1C 0.9600
C1 C2 1.520(6)
C2 H2A 0.9700
C2 H2B 0.9700
C2 C3 1.477(5)
C3 H3A 0.9700
C3 H3B 0.9700
C3 C4 1.492(4)
C5 H5 0.9300
C5 C6 1.352(4)
C6 C7 1.462(4)
C6 C8 1.504(4)
C8 H8A 0.9700
C8 H8B 0.9700
C8 C9 1.515(4)
C9 C10 1.508(5)
C11 H11A 0.9700
C11 H11B 0.9700
C11 C12 1.330(11)
C12 H12A 0.9600
C12 H12B 0.9600
C12 H12C 0.9600

loop_
_geom_torsion_atom_site_label_1
_geom_torsion_atom_site_label_2
_geom_torsion_atom_site_label_3
_geom_torsion_atom_site_label_4
_geom_torsion
F1 C9 C10 O4 7.2(6)
F1 C9 C10 O5 -169.4(4)
F2 C9 C10 O4 -103.7(6)
F2 C9 C10 O5 79.6(4)
N1 C5 C6 C7 -0.9(4)
N1 C5 C6 C8 179.0(3)
C1 C2 C3 C4 179.3(4)
C2 C3 C4 O1 23.5(5)
C2 C3 C4 N1 -157.2(4)
C4 N1 C5 C6 -179.2(3)
C5 N1 C4 O1 0.1(5)
C5 N1 C4 C3 -179.2(3)
C5 C6 C7 O2 1.6(4)
C5 C6 C7 O3 -177.7(2)
C5 C6 C8 C9 -95.8(3)
C6 C8 C9 F1 -30.2(3)
C6 C8 C9 F2 85.4(3)
C6 C8 C9 C10 -152.4(3)
C7 C6 C8 C9 84.0(3)
C8 C6 C7 O2 -178.2(3)
C8 C6 C7 O3 2.4(4)
C8 C9 C10 O4 132.4(5)
C8 C9 C10 O5 -44.3(5)
C10 O5 C11 C12 -86.1(9)
C11 O5 C10 O4 9.2(9)
C11 O5 C10 C9 -174.2(5)
